data_4068327
loop_
_publ_author_name
'Saeed, Irfan'
'Katao, Shohei'
'Nomura, Kotohiro'

_publ_section_title
;
 Synthesis and Structural Analysis of
 (Cyclopentadienyl)(pyrrolide)titanium(IV) Complexes and Their Use in
 Catalysis for Olefin Polymerization
;
_journal_issue 1
_journal_name_full Organometallics
_journal_page_first 111
_journal_paper_doi 10.1021/om800713t
_journal_volume 28
_journal_year 2009
_chemical_formula_moiety 'C22 H27 N3 Ti '
_chemical_formula_sum 'C22 H27 N3 Ti'
_chemical_formula_weight 381.38
_space_group_IT_number 2
_symmetry_cell_setting triclinic
_symmetry_Int_Tables_number 2
_symmetry_space_group_name_Hall '-P 1'
_symmetry_space_group_name_H-M 'P -1'
_cell_angle_alpha 88.979(2)
_cell_angle_beta 88.027(3)
_cell_angle_gamma 72.1945(19)
_cell_formula_units_Z 2
_cell_length_a 8.3120(5)
_cell_length_b 10.8070(6)
_cell_length_c 11.6816(9)
_cell_measurement_reflns_used 6096
_cell_measurement_temperature 193.1
_cell_measurement_theta_max 27.4
_cell_measurement_theta_min 3.1
_cell_volume 998.45(11)
_computing_cell_refinement PROCESS-AUTO
_computing_data_collection PROCESS-AUTO
_computing_data_reduction CrystalStructure
_computing_publication_material 'CrystalStructure 3.8'
_computing_structure_refinement CRYSTALS
_computing_structure_solution SHELXS97
_diffrn_detector_area_resol_mean 10.00
_diffrn_measured_fraction_theta_full 0.991
_diffrn_measured_fraction_theta_max 0.991
_diffrn_measurement_device_type 'Rigaku RAXIS-RAPID'
_diffrn_measurement_method \w
_diffrn_radiation_type 'Mo K\a'
_diffrn_radiation_wavelength 0.71075
_diffrn_reflns_av_R_equivalents 0.052
_diffrn_reflns_limit_h_max 10
_diffrn_reflns_limit_h_min -10
_diffrn_reflns_limit_k_max 13
_diffrn_reflns_limit_k_min -13
_diffrn_reflns_limit_l_max 15
_diffrn_reflns_limit_l_min -15
_diffrn_reflns_number 9872
_diffrn_reflns_theta_full 27.46
_diffrn_reflns_theta_max 27.46
_exptl_absorpt_coefficient_mu 0.439
_exptl_absorpt_correction_T_max 0.957
_exptl_absorpt_correction_T_min 0.660
_exptl_absorpt_correction_type multi-scan
_exptl_absorpt_process_details
;
    Higashi, T. (1995). Program for Absorption Correction.
    Rigaku Corporation, Tokyo, Japan.
;
_exptl_crystal_colour red
_exptl_crystal_density_diffrn 1.268
_exptl_crystal_density_method 'not measured'
_exptl_crystal_description block
_exptl_crystal_F_000 404.00
_exptl_crystal_size_max 0.18
_exptl_crystal_size_mid 0.15
_exptl_crystal_size_min 0.10
_refine_diff_density_max 0.30
_refine_diff_density_min -0.34
_refine_ls_extinction_method none
_refine_ls_goodness_of_fit_ref 1.001
_refine_ls_hydrogen_treatment refall
_refine_ls_number_parameters 262
_refine_ls_number_reflns 2359
_refine_ls_R_factor_gt 0.0424
_refine_ls_shift/su_max 0.0000
_refine_ls_structure_factor_coef Fsqd
_refine_ls_weighting_details 'w = 1/[0.0011Fo^2^ + 1.0500\s(Fo^2^)]/(4Fo^2^)'
_refine_ls_weighting_scheme calc
_refine_ls_wR_factor_ref 0.1028
_reflns_number_gt 2343
_reflns_number_total 4521
_reflns_threshold_expression F^2^>2.0\s(F^2^)
_cod_data_source_file om800713t_si_002.cif
_cod_data_source_block '_IS1-87'
_cod_original_cell_volume 998.44(11)
_cod_original_formula_sum 'C22 H27 N3 Ti '
_cod_database_code 4068327

loop_
_symmetry_equiv_pos_site_id
_symmetry_equiv_pos_as_xyz
1 +X,+Y,+Z
2 -X,-Y,-Z

loop_
_atom_site_label
_atom_site_type_symbol
_atom_site_fract_x
_atom_site_fract_y
_atom_site_fract_z
_atom_site_U_iso_or_equiv
_atom_site_adp_type
_atom_site_occupancy
_atom_site_symmetry_multiplicity
_atom_site_calc_flag
_atom_site_refinement_flags
Ti(1) Ti 0.19698(7) 0.22057(5) 0.71487(5) 0.02613(16) Uani 1.00 1 d .
N(1) N -0.0438(3) 0.3098(2) 0.7586(2) 0.0323(7) Uani 1.00 1 d .
N(2) N 0.2267(3) 0.0369(2) 0.7641(2) 0.0337(8) Uani 1.00 1 d .
N(3) N 0.1880(3) 0.2100(2) 0.5477(2) 0.0325(7) Uani 1.00 1 d .
C(1) C 0.3264(4) 0.2835(3) 0.8701(2) 0.0317(9) Uani 1.00 1 d .
C(2) C 0.4565(4) 0.1993(3) 0.8022(2) 0.0319(9) Uani 1.00 1 d .
C(3) C 0.4641(3) 0.2597(3) 0.6942(2) 0.0321(9) Uani 1.00 1 d .
C(4) C 0.3369(4) 0.3831(3) 0.6960(2) 0.0313(9) Uani 1.00 1 d .
C(5) C 0.2526(4) 0.3977(2) 0.8041(2) 0.0289(9) Uani 1.00 1 d .
C(6) C 0.2794(5) 0.2599(3) 0.9919(2) 0.0471(11) Uani 1.00 1 d .
C(7) C 0.5772(4) 0.0730(3) 0.8417(3) 0.0489(11) Uani 1.00 1 d .
C(8) C 0.5991(4) 0.2066(3) 0.6035(3) 0.0467(11) Uani 1.00 1 d .
C(9) C 0.3019(4) 0.4881(3) 0.6060(3) 0.0404(10) Uani 1.00 1 d .
C(10) C 0.1203(4) 0.5164(3) 0.8472(3) 0.0392(10) Uani 1.00 1 d .
C(11) C -0.1472(4) 0.4109(3) 0.6965(3) 0.0494(12) Uani 1.00 1 d .
C(12) C -0.2929(5) 0.4659(3) 0.7569(4) 0.0560(13) Uani 1.00 1 d .
C(13) C -0.2851(4) 0.3984(4) 0.8590(3) 0.0565(13) Uani 1.00 1 d .
C(14) C -0.1332(4) 0.3058(4) 0.8587(3) 0.0541(13) Uani 1.00 1 d .
C(15) C 0.1740(6) -0.0146(3) 0.8582(3) 0.0723(16) Uani 1.00 1 d .
C(16) C 0.2487(8) -0.1459(4) 0.8600(4) 0.0865(18) Uani 1.00 1 d .
C(17) C 0.3464(5) -0.1778(3) 0.7638(4) 0.0595(14) Uani 1.00 1 d .
C(18) C 0.3319(5) -0.0666(3) 0.7063(4) 0.0580(13) Uani 1.00 1 d .
C(19) C 0.0673(4) 0.1522(3) 0.5143(3) 0.0420(11) Uani 1.00 1 d .
C(20) C 0.0574(4) 0.1551(3) 0.3986(3) 0.0438(11) Uani 1.00 1 d .
C(21) C 0.1748(5) 0.2170(3) 0.3557(3) 0.0457(11) Uani 1.00 1 d .
C(22) C 0.2499(4) 0.2486(3) 0.4464(3) 0.0402(10) Uani 1.00 1 d .
H(1) H 0.2866 0.1710 1.0019 0.055 Uiso 1.00 1 c R
H(2) H 0.3549 0.2811 1.0417 0.055 Uiso 1.00 1 c R
H(3) H 0.1672 0.3127 1.0091 0.055 Uiso 1.00 1 c R
H(4) H 0.6245 0.0206 0.7771 0.056 Uiso 1.00 1 c R
H(5) H 0.6650 0.0897 0.8827 0.056 Uiso 1.00 1 c R
H(6) H 0.5185 0.0288 0.8902 0.056 Uiso 1.00 1 c R
H(7) H 0.5770 0.2615 0.5378 0.057 Uiso 1.00 1 c R
H(8) H 0.7062 0.2029 0.6320 0.057 Uiso 1.00 1 c R
H(9) H 0.5996 0.1217 0.5833 0.057 Uiso 1.00 1 c R
H(10) H 0.1891 0.5061 0.5817 0.051 Uiso 1.00 1 c R
H(11) H 0.3165 0.5646 0.6369 0.051 Uiso 1.00 1 c R
H(12) H 0.3780 0.4602 0.5423 0.051 Uiso 1.00 1 c R
H(13) H 0.0668 0.5673 0.7841 0.046 Uiso 1.00 1 c R
H(14) H 0.0386 0.4915 0.8931 0.046 Uiso 1.00 1 c R
H(15) H 0.1714 0.5660 0.8918 0.046 Uiso 1.00 1 c R
H(16) H -0.0980 0.4306 0.6032 0.059 Uiso 1.00 1 c R
H(17) H -0.3905 0.5349 0.7284 0.064 Uiso 1.00 1 c R
H(18) H -0.3775 0.4262 0.9208 0.066 Uiso 1.00 1 c R
H(19) H -0.0761 0.2355 0.9169 0.060 Uiso 1.00 1 c R
H(20) H 0.0690 0.0434 0.9052 0.086 Uiso 1.00 1 c R
H(21) H 0.2511 -0.2166 0.9117 0.104 Uiso 1.00 1 c R
H(22) H 0.4260 -0.2697 0.7326 0.070 Uiso 1.00 1 c R
H(23) H 0.3866 -0.0527 0.6182 0.070 Uiso 1.00 1 c R
H(24) H -0.0100 0.1166 0.5746 0.053 Uiso 1.00 1 c R
H(25) H -0.0236 0.1211 0.3606 0.052 Uiso 1.00 1 c R
H(26) H 0.1925 0.2442 0.2674 0.054 Uiso 1.00 1 c R
H(27) H 0.3270 0.3026 0.4558 0.051 Uiso 1.00 1 c R

loop_
_atom_site_aniso_label
_atom_site_aniso_U_11
_atom_site_aniso_U_22
_atom_site_aniso_U_33
_atom_site_aniso_U_12
_atom_site_aniso_U_13
_atom_site_aniso_U_23
Ti(1) 0.0278(3) 0.0258(3) 0.0241(3) -0.0075(2) 0.0012(2) -0.0001(2)
N(1) 0.0283(15) 0.0319(15) 0.0341(16) -0.0056(13) 0.0020(13) 0.0009(12)
N(2) 0.0347(16) 0.0273(14) 0.0361(17) -0.0053(13) 0.0022(13) 0.0004(13)
N(3) 0.0349(16) 0.0406(16) 0.0247(15) -0.0159(13) 0.0018(12) -0.0008(12)
C(1) 0.0346(19) 0.0292(17) 0.0312(19) -0.0088(16) -0.0059(15) -0.0032(14)
C(2) 0.0305(19) 0.0289(17) 0.0358(19) -0.0074(15) -0.0096(15) -0.0016(15)
C(3) 0.0240(18) 0.0344(18) 0.040(2) -0.0119(16) -0.0005(15) -0.0065(15)
C(4) 0.0319(18) 0.0310(18) 0.033(2) -0.0127(16) -0.0045(15) -0.0015(15)
C(5) 0.0309(18) 0.0275(16) 0.0284(18) -0.0083(15) -0.0050(14) -0.0039(14)
C(6) 0.060(2) 0.043(2) 0.032(2) -0.0066(19) -0.0059(18) -0.0010(17)
C(7) 0.041(2) 0.040(2) 0.058(2) 0.0007(17) -0.0170(19) -0.0018(19)
C(8) 0.032(2) 0.056(2) 0.053(2) -0.0152(18) 0.0061(18) -0.0092(19)
C(9) 0.049(2) 0.0377(19) 0.041(2) -0.0231(18) -0.0017(17) 0.0028(16)
C(10) 0.041(2) 0.0295(17) 0.044(2) -0.0056(16) -0.0041(17) -0.0055(16)
C(11) 0.035(2) 0.055(2) 0.056(2) -0.0117(19) -0.0118(19) 0.017(2)
C(12) 0.033(2) 0.043(2) 0.084(3) 0.0018(19) -0.016(2) -0.008(2)
C(13) 0.032(2) 0.073(2) 0.058(2) -0.007(2) 0.012(2) -0.021(2)
C(14) 0.038(2) 0.066(2) 0.047(2) -0.000(2) 0.0095(19) 0.013(2)
C(15) 0.119(4) 0.037(2) 0.059(3) -0.025(2) 0.041(2) -0.002(2)
C(16) 0.170(5) 0.036(2) 0.055(3) -0.034(3) 0.003(3) 0.014(2)
C(17) 0.063(2) 0.030(2) 0.081(3) -0.005(2) -0.022(2) -0.006(2)
C(18) 0.063(2) 0.038(2) 0.075(3) -0.018(2) 0.022(2) -0.021(2)
C(19) 0.038(2) 0.054(2) 0.041(2) -0.0234(19) -0.0014(17) -0.0065(18)
C(20) 0.042(2) 0.047(2) 0.040(2) -0.0094(19) -0.0108(18) -0.0073(17)
C(21) 0.063(2) 0.043(2) 0.029(2) -0.014(2) -0.0032(19) 0.0004(16)
C(22) 0.049(2) 0.044(2) 0.033(2) -0.0234(18) 0.0016(17) 0.0026(16)

loop_
_atom_type_symbol
_atom_type_description
_atom_type_scat_dispersion_real
_atom_type_scat_dispersion_imag
_atom_type_scat_source
C C 0.003 0.002
;
International Tables for Crystallography
(1992, Vol. C, Tables 4.2.6.8 and 6.1.1.4)
;
H H 0.000 0.000
;
International Tables for Crystallography
(1992, Vol. C, Table 6.1.1.4)
;
Ti Ti 0.278 0.446
;
International Tables for Crystallography
(1992, Vol. C, Tables 4.2.6.8 and 6.1.1.4)
;
N N 0.006 0.003
;
International Tables for Crystallography
(1992, Vol. C, Tables 4.2.6.8 and 6.1.1.4)
;

loop_
_geom_angle_atom_site_label_1
_geom_angle_atom_site_label_2
_geom_angle_atom_site_label_3
_geom_angle
_geom_angle_publ_flag
N(1) Ti(1) N(2) 102.64(11) yes
N(1) Ti(1) N(3) 101.96(11) yes
N(1) Ti(1) C(1) 99.09(11) yes
N(1) Ti(1) C(2) 133.83(11) yes
N(1) Ti(1) C(3) 141.27(11) yes
N(1) Ti(1) C(4) 107.52(10) yes
N(1) Ti(1) C(5) 85.27(11) yes
N(2) Ti(1) N(3) 102.18(11) yes
N(2) Ti(1) C(1) 98.10(11) yes
N(2) Ti(1) C(2) 86.81(11) yes
N(2) Ti(1) C(3) 110.73(11) yes
N(2) Ti(1) C(4) 143.74(11) yes
N(2) Ti(1) C(5) 132.84(11) yes
N(3) Ti(1) C(1) 146.61(13) yes
N(3) Ti(1) C(2) 120.27(11) yes
N(3) Ti(1) C(3) 89.92(12) yes
N(3) Ti(1) C(4) 90.91(12) yes
N(3) Ti(1) C(5) 121.80(12) yes
C(1) Ti(1) C(2) 34.82(10) yes
C(1) Ti(1) C(3) 57.95(11) yes
C(1) Ti(1) C(4) 57.94(11) yes
C(1) Ti(1) C(5) 35.13(10) yes
C(2) Ti(1) C(3) 34.74(11) yes
C(2) Ti(1) C(4) 57.74(11) yes
C(2) Ti(1) C(5) 57.91(10) yes
C(3) Ti(1) C(4) 34.74(9) yes
C(3) Ti(1) C(5) 57.73(10) yes
C(4) Ti(1) C(5) 34.51(10) yes
Ti(1) N(1) C(11) 123.5(2) yes
Ti(1) N(1) C(14) 130.6(2) yes
C(11) N(1) C(14) 104.9(2) yes
Ti(1) N(2) C(15) 132.3(2) yes
Ti(1) N(2) C(18) 122.3(2) yes
C(15) N(2) C(18) 105.0(3) yes
Ti(1) N(3) C(19) 112.4(2) yes
Ti(1) N(3) C(22) 142.5(2) yes
C(19) N(3) C(22) 104.8(2) yes
Ti(1) C(1) C(2) 73.0(2) yes
Ti(1) C(1) C(5) 73.07(19) yes
Ti(1) C(1) C(6) 121.8(2) yes
C(2) C(1) C(5) 107.8(2) yes
C(2) C(1) C(6) 126.2(2) yes
C(5) C(1) C(6) 126.0(2) yes
Ti(1) C(2) C(1) 72.16(19) yes
Ti(1) C(2) C(3) 73.54(19) yes
Ti(1) C(2) C(7) 124.7(2) yes
C(1) C(2) C(3) 108.5(2) yes
C(1) C(2) C(7) 125.6(3) yes
C(3) C(2) C(7) 125.7(2) yes
Ti(1) C(3) C(2) 71.7(2) yes
Ti(1) C(3) C(4) 72.7(2) yes
Ti(1) C(3) C(8) 127.1(2) yes
C(2) C(3) C(4) 107.6(2) yes
C(2) C(3) C(8) 124.1(2) yes
C(4) C(3) C(8) 127.9(3) yes
Ti(1) C(4) C(3) 72.6(2) yes
Ti(1) C(4) C(5) 72.0(2) yes
Ti(1) C(4) C(9) 125.0(2) yes
C(3) C(4) C(5) 108.1(2) yes
C(3) C(4) C(9) 128.3(2) yes
C(5) C(4) C(9) 123.4(2) yes
Ti(1) C(5) C(1) 71.80(19) yes
Ti(1) C(5) C(4) 73.5(2) yes
Ti(1) C(5) C(10) 124.8(2) yes
C(1) C(5) C(4) 108.1(2) yes
C(1) C(5) C(10) 125.2(2) yes
C(4) C(5) C(10) 126.4(2) yes
N(1) C(11) C(12) 109.9(3) yes
C(11) C(12) C(13) 107.6(3) yes
C(12) C(13) C(14) 106.7(3) yes
N(1) C(14) C(13) 110.9(3) yes
N(2) C(15) C(16) 109.8(3) yes
C(15) C(16) C(17) 107.6(4) yes
C(16) C(17) C(18) 106.7(3) yes
N(2) C(18) C(17) 110.9(3) yes
N(3) C(19) C(20) 110.2(3) yes
C(19) C(20) C(21) 106.7(3) yes
C(20) C(21) C(22) 107.4(3) yes
N(3) C(22) C(21) 110.9(3) yes
C(1) C(6) H(1) 109.5 no
C(1) C(6) H(2) 109.5 no
C(1) C(6) H(3) 109.5 no
H(1) C(6) H(2) 109.5 no
H(1) C(6) H(3) 109.5 no
H(2) C(6) H(3) 109.5 no
C(2) C(7) H(4) 109.5 no
C(2) C(7) H(5) 109.5 no
C(2) C(7) H(6) 109.5 no
H(4) C(7) H(5) 109.5 no
H(4) C(7) H(6) 109.5 no
H(5) C(7) H(6) 109.5 no
C(3) C(8) H(7) 109.5 no
C(3) C(8) H(8) 109.5 no
C(3) C(8) H(9) 109.5 no
H(7) C(8) H(8) 109.5 no
H(7) C(8) H(9) 109.5 no
H(8) C(8) H(9) 109.5 no
C(4) C(9) H(10) 109.5 no
C(4) C(9) H(11) 109.5 no
C(4) C(9) H(12) 109.5 no
H(10) C(9) H(11) 109.5 no
H(10) C(9) H(12) 109.5 no
H(11) C(9) H(12) 109.5 no
C(5) C(10) H(13) 109.5 no
C(5) C(10) H(14) 109.5 no
C(5) C(10) H(15) 109.5 no
H(13) C(10) H(14) 109.5 no
H(13) C(10) H(15) 109.5 no
H(14) C(10) H(15) 109.5 no
N(1) C(11) H(16) 117.2 no
C(12) C(11) H(16) 132.9 no
C(11) C(12) H(17) 125.2 no
C(13) C(12) H(17) 126.8 no
C(12) C(13) H(18) 121.7 no
C(14) C(13) H(18) 131.3 no
N(1) C(14) H(19) 116.5 no
C(13) C(14) H(19) 132.6 no
N(2) C(15) H(20) 118.2 no
C(16) C(15) H(20) 130.3 no
C(15) C(16) H(21) 136.6 no
C(17) C(16) H(21) 115.7 no
C(16) C(17) H(22) 131.5 no
C(18) C(17) H(22) 121.8 no
N(2) C(18) H(23) 120.5 no
C(17) C(18) H(23) 128.5 no
N(3) C(19) H(24) 123.1 no
C(20) C(19) H(24) 126.5 no
C(19) C(20) H(25) 121.1 no
C(21) C(20) H(25) 132.2 no
C(20) C(21) H(26) 126.9 no
C(22) C(21) H(26) 125.4 no
N(3) C(22) H(27) 114.9 no
C(21) C(22) H(27) 133.7 no

loop_
_geom_bond_atom_site_label_1
_geom_bond_atom_site_label_2
_geom_bond_distance
_geom_bond_publ_flag
Ti(1) N(1) 1.990(2) yes
Ti(1) N(2) 2.000(2) yes
Ti(1) N(3) 1.964(2) yes
Ti(1) C(1) 2.352(3) yes
Ti(1) C(2) 2.364(3) yes
Ti(1) C(3) 2.387(3) yes
Ti(1) C(4) 2.388(3) yes
Ti(1) C(5) 2.369(3) yes
N(1) C(11) 1.378(4) yes
N(1) C(14) 1.371(4) yes
N(2) C(15) 1.344(5) yes
N(2) C(18) 1.363(4) yes
N(3) C(19) 1.403(5) yes
N(3) C(22) 1.381(4) yes
C(1) C(2) 1.411(4) yes
C(1) C(5) 1.425(4) yes
C(1) C(6) 1.500(4) yes
C(2) C(3) 1.418(4) yes
C(2) C(7) 1.501(4) yes
C(3) C(4) 1.426(3) yes
C(3) C(8) 1.503(4) yes
C(4) C(5) 1.411(4) yes
C(4) C(9) 1.502(4) yes
C(5) C(10) 1.493(4) yes
C(11) C(12) 1.354(5) yes
C(12) C(13) 1.380(6) yes
C(13) C(14) 1.350(4) yes
C(15) C(16) 1.364(5) yes
C(16) C(17) 1.349(7) yes
C(17) C(18) 1.342(6) yes
C(19) C(20) 1.356(5) yes
C(20) C(21) 1.415(6) yes
C(21) C(22) 1.348(5) yes
C(6) H(1) 0.950 no
C(6) H(2) 0.950 no
C(6) H(3) 0.950 no
C(7) H(4) 0.950 no
C(7) H(5) 0.950 no
C(7) H(6) 0.950 no
C(8) H(7) 0.950 no
C(8) H(8) 0.950 no
C(8) H(9) 0.950 no
C(9) H(10) 0.950 no
C(9) H(11) 0.950 no
C(9) H(12) 0.950 no
C(10) H(13) 0.950 no
C(10) H(14) 0.950 no
C(10) H(15) 0.950 no
C(11) H(16) 1.190 no
C(12) H(17) 0.982 no
C(13) H(18) 1.015 no
C(14) H(19) 1.024 no
C(15) H(20) 1.049 no
C(16) H(21) 0.961 no
C(17) H(22) 1.073 no
C(18) H(23) 1.136 no
C(19) H(24) 1.081 no
C(20) H(25) 0.982 no
C(21) H(26) 1.085 no
C(22) H(27) 1.000 no

loop_
_geom_contact_atom_site_label_1
_geom_contact_atom_site_label_2
_geom_contact_distance
_geom_contact_site_symmetry_2
Ti(1) C(6) 3.392(3) .
Ti(1) C(7) 3.447(3) .
Ti(1) C(8) 3.506(3) .
Ti(1) C(9) 3.475(3) .
Ti(1) C(10) 3.447(3) .
Ti(1) C(11) 2.982(3) .
Ti(1) C(14) 3.065(3) .
Ti(1) C(15) 3.070(4) .
Ti(1) C(18) 2.962(3) .
Ti(1) C(19) 2.815(3) .
Ti(1) C(22) 3.174(3) .
N(1) N(2) 3.115(3) .
N(1) N(3) 3.072(3) .
N(1) C(1) 3.313(4) .
N(1) C(4) 3.540(4) .
N(1) C(5) 2.966(4) .
N(1) C(10) 3.157(4) .
N(1) C(12) 2.236(4) .
N(1) C(13) 2.241(4) .
N(1) C(19) 3.306(4) .
N(2) N(1) 3.115(3) .
N(2) N(3) 3.084(3) .
N(2) C(1) 3.295(4) .
N(2) C(2) 3.010(4) .
N(2) C(7) 3.217(5) .
N(2) C(16) 2.216(5) .
N(2) C(17) 2.228(4) .
N(2) C(19) 3.309(4) .
N(3) N(1) 3.072(3) .
N(3) N(2) 3.084(3) .
N(3) C(3) 3.089(4) .
N(3) C(4) 3.116(4) .
N(3) C(8) 3.490(4) .
N(3) C(9) 3.500(5) .
N(3) C(11) 3.406(4) .
N(3) C(18) 3.401(4) .
N(3) C(20) 2.263(4) .
N(3) C(21) 2.247(4) .
C(1) N(1) 3.313(4) .
C(1) N(2) 3.295(4) .
C(1) C(3) 2.296(4) .
C(1) C(4) 2.296(4) .
C(1) C(7) 2.590(4) .
C(1) C(10) 2.592(4) .
C(2) N(2) 3.010(4) .
C(2) C(4) 2.295(4) .
C(2) C(5) 2.291(3) .
C(2) C(6) 2.597(4) .
C(2) C(8) 2.581(5) .
C(2) C(13) 3.559(6) 1_655
C(2) C(18) 3.549(5) .
C(3) N(3) 3.089(4) .
C(3) C(1) 2.296(4) .
C(3) C(5) 2.296(4) .
C(3) C(7) 2.598(4) .
C(3) C(9) 2.635(4) .
C(3) C(12) 3.535(6) 1_655
C(3) C(13) 3.549(6) 1_655
C(3) C(22) 3.473(5) .
C(4) N(1) 3.540(4) .
C(4) N(3) 3.116(4) .
C(4) C(1) 2.296(4) .
C(4) C(2) 2.295(4) .
C(4) C(8) 2.632(4) .
C(4) C(10) 2.593(4) .
C(4) C(12) 3.554(5) 1_655
C(4) C(22) 3.475(5) .
C(5) N(1) 2.966(4) .
C(5) C(2) 2.291(3) .
C(5) C(3) 2.296(4) .
C(5) C(6) 2.606(4) .
C(5) C(9) 2.565(4) .
C(5) C(11) 3.555(5) .
C(6) Ti(1) 3.392(3) .
C(6) C(2) 2.597(4) .
C(6) C(5) 2.606(4) .
C(6) C(7) 3.171(4) .
C(6) C(10) 3.168(4) .
C(7) Ti(1) 3.447(3) .
C(7) N(2) 3.217(5) .
C(7) C(1) 2.590(4) .
C(7) C(3) 2.598(4) .
C(7) C(6) 3.171(4) .
C(7) C(8) 3.138(5) .
C(7) C(18) 3.335(6) .
C(8) Ti(1) 3.506(3) .
C(8) N(3) 3.490(4) .
C(8) C(2) 2.581(5) .
C(8) C(4) 2.632(4) .
C(8) C(7) 3.138(5) .
C(8) C(9) 3.281(4) .
C(8) C(22) 3.396(5) .
C(9) Ti(1) 3.475(3) .
C(9) N(3) 3.500(5) .
C(9) C(3) 2.635(4) .
C(9) C(5) 2.565(4) .
C(9) C(8) 3.281(4) .
C(9) C(10) 3.125(5) .
C(9) C(22) 3.358(5) .
C(10) Ti(1) 3.447(3) .
C(10) N(1) 3.157(4) .
C(10) C(1) 2.592(4) .
C(10) C(4) 2.593(4) .
C(10) C(6) 3.168(4) .
C(10) C(9) 3.125(5) .
C(10) C(11) 3.352(6) .
C(10) C(14) 3.542(6) .
C(11) Ti(1) 2.982(3) .
C(11) N(3) 3.406(4) .
C(11) C(5) 3.555(5) .
C(11) C(10) 3.352(6) .
C(11) C(13) 2.207(6) .
C(11) C(14) 2.179(5) .
C(11) C(19) 3.526(5) .
C(12) N(1) 2.236(4) .
C(12) C(3) 3.535(6) 1_455
C(12) C(4) 3.554(5) 1_455
C(12) C(14) 2.191(5) .
C(13) N(1) 2.241(4) .
C(13) C(2) 3.559(6) 1_455
C(13) C(3) 3.549(6) 1_455
C(13) C(11) 2.207(6) .
C(14) Ti(1) 3.065(3) .
C(14) C(10) 3.542(6) .
C(14) C(11) 2.179(5) .
C(14) C(12) 2.191(5) .
C(15) Ti(1) 3.070(4) .
C(15) C(17) 2.190(5) .
C(15) C(18) 2.148(6) .
C(16) N(2) 2.216(5) .
C(16) C(18) 2.159(7) .
C(17) N(2) 2.228(4) .
C(17) C(15) 2.190(5) .
C(18) Ti(1) 2.962(3) .
C(18) N(3) 3.401(4) .
C(18) C(2) 3.549(5) .
C(18) C(7) 3.335(6) .
C(18) C(15) 2.148(6) .
C(18) C(16) 2.159(7) .
C(18) C(19) 3.525(5) .
C(19) Ti(1) 2.815(3) .
C(19) N(1) 3.306(4) .
C(19) N(2) 3.309(4) .
C(19) C(11) 3.526(5) .
C(19) C(18) 3.525(5) .
C(19) C(21) 2.223(5) .
C(19) C(22) 2.207(5) .
C(20) N(3) 2.263(4) .
C(20) C(22) 2.227(6) .
C(21) N(3) 2.247(4) .
C(21) C(19) 2.223(5) .
C(22) Ti(1) 3.174(3) .
C(22) C(3) 3.473(5) .
C(22) C(4) 3.475(5) .
C(22) C(8) 3.396(5) .
C(22) C(9) 3.358(5) .
C(22) C(19) 2.207(5) .
C(22) C(20) 2.227(6) .
Ti(1) H(1) 3.457 .
Ti(1) H(3) 3.575 .
Ti(1) H(6) 3.531 .
Ti(1) H(9) 3.496 .
Ti(1) H(10) 3.414 .
Ti(1) H(14) 3.509 .
Ti(1) H(16) 3.095 .
Ti(1) H(19) 3.189 .
Ti(1) H(20) 3.267 .
Ti(1) H(23) 3.103 .
Ti(1) H(24) 2.889 .
Ti(1) H(27) 3.373 .
N(1) H(3) 3.469 .
N(1) H(8) 3.095 1_455
N(1) H(13) 3.208 .
N(1) H(14) 2.794 .
N(1) H(16) 2.194 .
N(1) H(17) 3.178 .
N(1) H(18) 3.234 .
N(1) H(19) 2.045 .
N(1) H(20) 3.223 .
N(1) H(24) 2.969 .
N(2) H(1) 3.278 .
N(2) H(4) 3.265 .
N(2) H(6) 2.858 .
N(2) H(19) 3.264 .
N(2) H(20) 2.059 .
N(2) H(21) 3.169 .
N(2) H(22) 3.241 .
N(2) H(23) 2.173 .
N(2) H(24) 2.950 .
N(2) H(25) 3.148 2_556
N(3) H(7) 3.443 .
N(3) H(9) 3.298 .
N(3) H(10) 3.234 .
N(3) H(12) 3.522 .
N(3) H(16) 2.870 .
N(3) H(23) 2.934 .
N(3) H(24) 2.190 .
N(3) H(25) 3.188 .
N(3) H(26) 3.289 .
N(3) H(27) 2.018 .
C(1) H(1) 2.026 .
C(1) H(2) 2.026 .
C(1) H(3) 2.025 .
C(1) H(4) 3.318 .
C(1) H(5) 2.956 .
C(1) H(6) 2.738 .
C(1) H(13) 3.327 .
C(1) H(14) 2.746 .
C(1) H(15) 2.940 .
C(1) H(18) 3.353 1_655
C(1) H(19) 3.562 .
C(2) H(1) 2.747 .
C(2) H(2) 2.966 .
C(2) H(3) 3.321 .
C(2) H(4) 2.027 .
C(2) H(5) 2.027 .
C(2) H(6) 2.026 .
C(2) H(7) 3.335 .
C(2) H(8) 2.833 .
C(2) H(9) 2.814 .
C(2) H(18) 3.487 1_655
C(3) H(4) 2.699 .
C(3) H(5) 3.040 .
C(3) H(6) 3.294 .
C(3) H(7) 2.028 .
C(3) H(8) 2.029 .
C(3) H(9) 2.029 .
C(3) H(10) 3.225 .
C(3) H(11) 3.212 .
C(3) H(12) 2.712 .
C(3) H(17) 3.570 1_655
C(3) H(27) 3.020 .
C(4) H(7) 2.712 .
C(4) H(8) 3.164 .
C(4) H(9) 3.263 .
C(4) H(10) 2.027 .
C(4) H(11) 2.027 .
C(4) H(12) 2.027 .
C(4) H(13) 2.692 .
C(4) H(14) 3.279 .
C(4) H(15) 3.052 .
C(4) H(17) 3.213 1_655
C(4) H(27) 2.964 .
C(5) H(1) 3.293 .
C(5) H(2) 3.065 .
C(5) H(3) 2.699 .
C(5) H(10) 2.830 .
C(5) H(11) 2.782 .
C(5) H(12) 3.321 .
C(5) H(13) 2.020 .
C(5) H(14) 2.020 .
C(5) H(15) 2.019 .
C(5) H(18) 3.506 1_655
C(6) H(5) 3.388 .
C(6) H(6) 2.917 .
C(6) H(6) 3.354 2_657
C(6) H(14) 2.932 .
C(6) H(14) 3.398 2_567
C(6) H(15) 3.352 .
C(6) H(19) 3.199 .
C(6) H(20) 3.503 .
C(6) H(26) 3.287 1_556
C(7) H(1) 2.942 .
C(7) H(1) 3.117 2_657
C(7) H(2) 3.359 .
C(7) H(6) 3.448 2_657
C(7) H(8) 3.120 .
C(7) H(9) 3.064 .
C(7) H(23) 3.591 .
C(8) H(4) 2.797 .
C(8) H(5) 3.477 .
C(8) H(12) 2.888 .
C(8) H(23) 3.082 2_656
C(8) H(24) 3.102 1_655
C(8) H(27) 2.818 .
C(9) H(7) 2.895 .
C(9) H(7) 3.541 2_666
C(9) H(12) 3.309 2_666
C(9) H(13) 2.764 .
C(9) H(15) 3.511 .
C(9) H(16) 3.565 .
C(9) H(16) 2.985 2_566
C(9) H(17) 3.148 1_655
C(9) H(22) 3.463 1_565
C(9) H(27) 2.643 .
C(10) H(2) 3.535 .
C(10) H(3) 2.820 .
C(10) H(3) 3.012 2_567
C(10) H(10) 3.131 .
C(10) H(11) 3.027 .
C(10) H(14) 3.277 2_567
C(10) H(21) 3.482 1_565
C(10) H(26) 3.354 2_566
C(11) H(8) 2.984 1_455
C(11) H(10) 3.482 .
C(11) H(10) 3.358 2_566
C(11) H(12) 3.465 2_566
C(11) H(13) 3.016 .
C(11) H(14) 3.092 .
C(11) H(17) 2.082 .
C(11) H(18) 3.167 .
C(11) H(19) 3.133 .
C(11) H(24) 3.358 .
C(11) H(27) 3.485 2_566
C(12) H(2) 3.543 2_567
C(12) H(8) 3.220 1_455
C(12) H(11) 3.433 1_455
C(12) H(13) 3.510 .
C(12) H(14) 3.315 .
C(12) H(16) 2.333 .
C(12) H(18) 2.099 .
C(12) H(19) 3.204 .
C(12) H(22) 3.104 1_465
C(12) H(26) 3.485 2_566
C(12) H(27) 3.450 2_566
C(13) H(2) 3.541 2_567
C(13) H(5) 3.491 1_455
C(13) H(8) 3.437 1_455
C(13) H(14) 3.186 .
C(13) H(15) 3.156 2_567
C(13) H(16) 3.383 .
C(13) H(17) 2.120 .
C(13) H(19) 2.178 .
C(13) H(21) 3.262 2_557
C(14) H(3) 3.122 .
C(14) H(5) 3.269 1_455
C(14) H(8) 3.360 1_455
C(14) H(14) 2.838 .
C(14) H(15) 3.214 2_567
C(14) H(16) 3.294 .
C(14) H(17) 3.142 .
C(14) H(18) 2.158 .
C(14) H(20) 2.874 .
C(14) H(21) 3.064 2_557
C(15) H(1) 3.016 .
C(15) H(5) 3.337 2_657
C(15) H(6) 3.075 .
C(15) H(19) 2.938 .
C(15) H(20) 3.433 2_557
C(15) H(21) 2.165 .
C(15) H(22) 3.247 .
C(15) H(23) 3.226 .
C(15) H(25) 3.260 2_556
C(16) H(2) 3.401 2_657
C(16) H(5) 3.225 2_657
C(16) H(6) 3.374 .
C(16) H(15) 3.378 1_545
C(16) H(19) 3.208 2_557
C(16) H(20) 2.193 .
C(16) H(22) 2.212 .
C(16) H(23) 3.269 .
C(16) H(25) 3.196 2_556
C(17) H(2) 3.343 2_657
C(17) H(6) 3.380 .
C(17) H(11) 3.257 1_545
C(17) H(17) 3.228 1_645
C(17) H(20) 3.204 .
C(17) H(21) 1.967 .
C(17) H(23) 2.233 .
C(17) H(25) 2.987 2_556
C(18) H(4) 3.009 .
C(18) H(6) 3.061 .
C(18) H(7) 3.497 2_656
C(18) H(9) 3.443 2_656
C(18) H(20) 3.122 .
C(18) H(21) 3.042 .
C(18) H(22) 2.114 .
C(18) H(24) 3.333 .
C(18) H(25) 2.933 2_556
C(19) H(8) 3.153 1_455
C(19) H(9) 3.551 2_656
C(19) H(16) 3.083 .
C(19) H(23) 3.154 .
C(19) H(24) 3.276 2_556
C(19) H(25) 2.043 .
C(19) H(25) 3.384 2_556
C(19) H(26) 3.273 .
C(19) H(27) 3.126 .
C(20) H(4) 3.392 2_656
C(20) H(9) 3.453 2_656
C(20) H(13) 3.556 2_566
C(20) H(24) 2.179 .
C(20) H(24) 3.090 2_556
C(20) H(26) 2.242 .
C(20) H(27) 3.214 .
C(21) H(4) 3.021 2_656
C(21) H(13) 3.060 2_566
C(21) H(23) 3.555 2_656
C(21) H(24) 3.274 .
C(21) H(25) 2.199 .
C(21) H(27) 2.163 .
C(22) H(7) 2.998 .
C(22) H(9) 3.270 .
C(22) H(10) 3.122 .
C(22) H(12) 3.047 .
C(22) H(16) 3.445 .
C(22) H(16) 3.354 2_566
C(22) H(17) 3.514 2_566
C(22) H(22) 3.414 2_656
C(22) H(23) 3.189 2_656
C(22) H(24) 3.244 .
C(22) H(25) 3.192 .
C(22) H(26) 2.166 .
H(1) Ti(1) 3.457 .
H(1) N(2) 3.278 .
H(1) C(1) 2.026 .
H(1) C(2) 2.747 .
H(1) C(5) 3.293 .
H(1) C(7) 2.942 .
H(1) C(7) 3.117 2_657
H(1) C(15) 3.016 .
H(1) H(2) 1.551 .
H(1) H(3) 1.551 .
H(1) H(4) 3.240 2_657
H(1) H(5) 3.265 .
H(1) H(5) 3.021 2_657
H(1) H(6) 2.422 .
H(1) H(6) 2.603 2_657
H(1) H(19) 3.075 .
H(1) H(20) 2.859 .
H(1) H(26) 3.224 1_556
H(2) C(1) 2.026 .
H(2) C(2) 2.966 .
H(2) C(5) 3.065 .
H(2) C(7) 3.359 .
H(2) C(10) 3.535 .
H(2) C(12) 3.543 2_567
H(2) C(13) 3.541 2_567
H(2) C(16) 3.401 2_657
H(2) C(17) 3.343 2_657
H(2) H(1) 1.551 .
H(2) H(3) 1.551 .
H(2) H(5) 3.305 .
H(2) H(6) 3.187 .
H(2) H(6) 3.281 2_657
H(2) H(14) 3.408 .
H(2) H(14) 3.506 2_567
H(2) H(15) 3.463 .
H(2) H(17) 3.443 2_567
H(2) H(18) 3.352 1_655
H(2) H(18) 3.264 2_567
H(2) H(21) 3.197 2_657
H(2) H(22) 3.235 2_657
H(2) H(26) 2.996 1_556
H(3) Ti(1) 3.575 .
H(3) N(1) 3.469 .
H(3) C(1) 2.025 .
H(3) C(2) 3.321 .
H(3) C(5) 2.699 .
H(3) C(10) 2.820 .
H(3) C(10) 3.012 2_567
H(3) C(14) 3.122 .
H(3) H(1) 1.551 .
H(3) H(2) 1.551 .
H(3) H(13) 3.090 2_567
H(3) H(14) 2.336 .
H(3) H(14) 2.539 2_567
H(3) H(15) 3.049 .
H(3) H(15) 2.924 2_567
H(3) H(19) 2.675 .
H(3) H(20) 3.501 .
H(3) H(26) 3.093 1_556
H(4) N(2) 3.265 .
H(4) C(1) 3.318 .
H(4) C(2) 2.027 .
H(4) C(3) 2.699 .
H(4) C(8) 2.797 .
H(4) C(18) 3.009 .
H(4) C(20) 3.392 2_656
H(4) C(21) 3.021 2_656
H(4) H(1) 3.240 2_657
H(4) H(5) 1.551 .
H(4) H(6) 1.551 .
H(4) H(8) 2.799 .
H(4) H(9) 2.484 .
H(4) H(23) 3.041 .
H(4) H(25) 3.543 2_656
H(4) H(26) 2.847 2_656
H(5) C(1) 2.956 .
H(5) C(2) 2.027 .
H(5) C(3) 3.040 .
H(5) C(6) 3.388 .
H(5) C(8) 3.477 .
H(5) C(13) 3.491 1_655
H(5) C(14) 3.269 1_655
H(5) C(15) 3.337 2_657
H(5) C(16) 3.225 2_657
H(5) H(1) 3.265 .
H(5) H(1) 3.021 2_657
H(5) H(2) 3.305 .
H(5) H(4) 1.551 .
H(5) H(6) 1.551 .
H(5) H(6) 3.435 2_657
H(5) H(8) 3.201 .
H(5) H(9) 3.553 .
H(5) H(18) 3.579 1_655
H(5) H(19) 3.071 1_655
H(5) H(20) 3.259 1_655
H(5) H(20) 3.377 2_657
H(5) H(21) 2.992 2_657
H(6) Ti(1) 3.531 .
H(6) N(2) 2.858 .
H(6) C(1) 2.738 .
H(6) C(2) 2.026 .
H(6) C(3) 3.294 .
H(6) C(6) 2.917 .
H(6) C(6) 3.354 2_657
H(6) C(7) 3.448 2_657
H(6) C(15) 3.075 .
H(6) C(16) 3.374 .
H(6) C(17) 3.380 .
H(6) C(18) 3.061 .
H(6) H(1) 2.422 .
H(6) H(1) 2.603 2_657
H(6) H(2) 3.187 .
H(6) H(2) 3.281 2_657
H(6) H(4) 1.551 .
H(6) H(5) 1.551 .
H(6) H(5) 3.435 2_657
H(6) H(6) 2.658 2_657
H(7) N(3) 3.443 .
H(7) C(2) 3.335 .
H(7) C(3) 2.028 .
H(7) C(4) 2.712 .
H(7) C(9) 2.895 .
H(7) C(9) 3.541 2_666
H(7) C(18) 3.497 2_656
H(7) C(22) 2.998 .
H(7) H(8) 1.551 .
H(7) H(9) 1.551 .
H(7) H(10) 3.517 .
H(7) H(11) 3.518 .
H(7) H(11) 3.038 2_666
H(7) H(12) 2.274 .
H(7) H(12) 3.260 2_666
H(7) H(22) 3.158 2_656
H(7) H(23) 2.863 2_656
H(7) H(24) 3.349 1_655
H(7) H(27) 2.234 .
H(8) N(1) 3.095 1_655
H(8) C(2) 2.833 .
H(8) C(3) 2.029 .
H(8) C(4) 3.164 .
H(8) C(7) 3.120 .
H(8) C(11) 2.984 1_655
H(8) C(12) 3.220 1_655
H(8) C(13) 3.437 1_655
H(8) C(14) 3.360 1_655
H(8) C(19) 3.153 1_655
H(8) H(4) 2.799 .
H(8) H(5) 3.201 .
H(8) H(7) 1.551 .
H(8) H(9) 1.551 .
H(8) H(12) 3.424 .
H(8) H(16) 3.347 1_655
H(8) H(23) 3.586 2_656
H(8) H(24) 2.335 1_655
H(9) Ti(1) 3.496 .
H(9) N(3) 3.298 .
H(9) C(2) 2.814 .
H(9) C(3) 2.029 .
H(9) C(4) 3.263 .
H(9) C(7) 3.064 .
H(9) C(18) 3.443 2_656
H(9) C(19) 3.551 2_656
H(9) C(20) 3.453 2_656
H(9) C(22) 3.270 .
H(9) H(4) 2.484 .
H(9) H(5) 3.553 .
H(9) H(7) 1.551 .
H(9) H(8) 1.551 .
H(9) H(12) 3.589 .
H(9) H(23) 2.970 .
H(9) H(23) 2.470 2_656
H(9) H(24) 3.227 1_655
H(9) H(27) 2.932 .
H(10) Ti(1) 3.414 .
H(10) N(3) 3.234 .
H(10) C(3) 3.225 .
H(10) C(4) 2.027 .
H(10) C(5) 2.830 .
H(10) C(10) 3.131 .
H(10) C(11) 3.482 .
H(10) C(11) 3.358 2_566
H(10) C(22) 3.122 .
H(10) H(7) 3.517 .
H(10) H(11) 1.551 .
H(10) H(12) 1.551 .
H(10) H(13) 2.556 .
H(10) H(16) 2.750 .
H(10) H(16) 2.335 2_566
H(10) H(27) 2.603 .
H(11) C(3) 3.212 .
H(11) C(4) 2.027 .
H(11) C(5) 2.782 .
H(11) C(10) 3.027 .
H(11) C(12) 3.433 1_655
H(11) C(17) 3.257 1_565
H(11) H(7) 3.518 .
H(11) H(7) 3.038 2_666
H(11) H(10) 1.551 .
H(11) H(12) 1.551 .
H(11) H(12) 3.184 2_666
H(11) H(13) 2.643 .
H(11) H(15) 3.173 .
H(11) H(16) 3.384 2_566
H(11) H(17) 2.621 1_655
H(11) H(22) 2.534 1_565
H(11) H(25) 3.523 2_566
H(11) H(27) 3.543 .
H(12) N(3) 3.522 .
H(12) C(3) 2.712 .
H(12) C(4) 2.027 .
H(12) C(5) 3.321 .
H(12) C(8) 2.888 .
H(12) C(9) 3.309 2_666
H(12) C(11) 3.465 2_566
H(12) C(22) 3.047 .
H(12) H(7) 2.274 .
H(12) H(7) 3.260 2_666
H(12) H(8) 3.424 .
H(12) H(9) 3.589 .
H(12) H(10) 1.551 .
H(12) H(11) 1.551 .
H(12) H(11) 3.184 2_666
H(12) H(12) 2.595 2_666
H(12) H(16) 2.867 2_566
H(12) H(17) 3.222 1_655
H(12) H(17) 3.161 2_566
H(12) H(27) 2.153 .
H(13) N(1) 3.208 .
H(13) C(1) 3.327 .
H(13) C(4) 2.692 .
H(13) C(5) 2.020 .
H(13) C(9) 2.764 .
H(13) C(11) 3.016 .
H(13) C(12) 3.510 .
H(13) C(20) 3.556 2_566
H(13) C(21) 3.060 2_566
H(13) H(3) 3.090 2_567
H(13) H(10) 2.556 .
H(13) H(11) 2.643 .
H(13) H(14) 1.551 .
H(13) H(15) 1.551 .
H(13) H(16) 3.173 .
H(13) H(21) 3.534 1_565
H(13) H(26) 2.553 2_566
H(14) Ti(1) 3.509 .
H(14) N(1) 2.794 .
H(14) C(1) 2.746 .
H(14) C(4) 3.279 .
H(14) C(5) 2.020 .
H(14) C(6) 2.932 .
H(14) C(6) 3.398 2_567
H(14) C(10) 3.277 2_567
H(14) C(11) 3.092 .
H(14) C(12) 3.315 .
H(14) C(13) 3.186 .
H(14) C(14) 2.838 .
H(14) H(2) 3.408 .
H(14) H(2) 3.506 2_567
H(14) H(3) 2.336 .
H(14) H(3) 2.539 2_567
H(14) H(13) 1.551 .
H(14) H(14) 2.553 2_567
H(14) H(15) 1.551 .
H(14) H(15) 3.171 2_567
H(14) H(19) 3.195 .
H(14) H(26) 3.473 2_566
H(15) C(1) 2.940 .
H(15) C(4) 3.052 .
H(15) C(5) 2.019 .
H(15) C(6) 3.352 .
H(15) C(9) 3.511 .
H(15) C(13) 3.156 2_567
H(15) C(14) 3.214 2_567
H(15) C(16) 3.378 1_565
H(15) H(2) 3.463 .
H(15) H(3) 3.049 .
H(15) H(3) 2.924 2_567
H(15) H(11) 3.173 .
H(15) H(13) 1.551 .
H(15) H(14) 1.551 .
H(15) H(14) 3.171 2_567
H(15) H(18) 2.843 2_567
H(15) H(19) 3.038 2_567
H(15) H(21) 2.645 1_565
H(16) Ti(1) 3.095 .
H(16) N(1) 2.194 .
H(16) N(3) 2.870 .
H(16) C(9) 3.565 .
H(16) C(9) 2.985 2_566
H(16) C(12) 2.333 .
H(16) C(13) 3.383 .
H(16) C(14) 3.294 .
H(16) C(19) 3.083 .
H(16) C(22) 3.445 .
H(16) C(22) 3.354 2_566
H(16) H(8) 3.347 1_455
H(16) H(10) 2.750 .
H(16) H(10) 2.335 2_566
H(16) H(11) 3.384 2_566
H(16) H(12) 2.867 2_566
H(16) H(13) 3.173 .
H(16) H(16) 3.436 2_566
H(16) H(17) 2.731 .
H(16) H(24) 3.266 .
H(16) H(27) 3.012 2_566
H(17) N(1) 3.178 .
H(17) C(3) 3.570 1_455
H(17) C(4) 3.213 1_455
H(17) C(9) 3.148 1_455
H(17) C(11) 2.082 .
H(17) C(13) 2.120 .
H(17) C(14) 3.142 .
H(17) C(17) 3.228 1_465
H(17) C(22) 3.514 2_566
H(17) H(2) 3.443 2_567
H(17) H(11) 2.621 1_455
H(17) H(12) 3.222 1_455
H(17) H(12) 3.161 2_566
H(17) H(16) 2.731 .
H(17) H(18) 2.508 .
H(17) H(22) 2.194 1_465
H(17) H(26) 3.290 2_566
H(17) H(27) 2.889 2_566
H(18) N(1) 3.234 .
H(18) C(1) 3.353 1_455
H(18) C(2) 3.487 1_455
H(18) C(5) 3.506 1_455
H(18) C(11) 3.167 .
H(18) C(12) 2.099 .
H(18) C(14) 2.158 .
H(18) H(2) 3.352 1_455
H(18) H(2) 3.264 2_567
H(18) H(5) 3.579 1_455
H(18) H(15) 2.843 2_567
H(18) H(17) 2.508 .
H(18) H(18) 2.824 2_467
H(18) H(19) 2.713 .
H(18) H(21) 2.930 2_557
H(19) Ti(1) 3.189 .
H(19) N(1) 2.045 .
H(19) N(2) 3.264 .
H(19) C(1) 3.562 .
H(19) C(6) 3.199 .
H(19) C(11) 3.133 .
H(19) C(12) 3.204 .
H(19) C(13) 2.178 .
H(19) C(15) 2.938 .
H(19) C(16) 3.208 2_557
H(19) H(1) 3.075 .
H(19) H(3) 2.675 .
H(19) H(5) 3.071 1_455
H(19) H(14) 3.195 .
H(19) H(15) 3.038 2_567
H(19) H(18) 2.713 .
H(19) H(20) 2.062 .
H(19) H(21) 2.476 2_557
H(20) Ti(1) 3.267 .
H(20) N(1) 3.223 .
H(20) N(2) 2.059 .
H(20) C(6) 3.503 .
H(20) C(14) 2.874 .
H(20) C(15) 3.433 2_557
H(20) C(16) 2.193 .
H(20) C(17) 3.204 .
H(20) C(18) 3.122 .
H(20) H(1) 2.859 .
H(20) H(3) 3.501 .
H(20) H(5) 3.259 1_455
H(20) H(5) 3.377 2_657
H(20) H(19) 2.062 .
H(20) H(20) 2.740 2_557
H(20) H(21) 2.755 .
H(20) H(21) 3.444 2_557
H(21) N(2) 3.169 .
H(21) C(10) 3.482 1_545
H(21) C(13) 3.262 2_557
H(21) C(14) 3.064 2_557
H(21) C(15) 2.165 .
H(21) C(17) 1.967 .
H(21) C(18) 3.042 .
H(21) H(2) 3.197 2_657
H(21) H(5) 2.992 2_657
H(21) H(13) 3.534 1_545
H(21) H(15) 2.645 1_545
H(21) H(18) 2.930 2_557
H(21) H(19) 2.476 2_557
H(21) H(20) 2.755 .
H(21) H(20) 3.444 2_557
H(21) H(22) 2.479 .
H(22) N(2) 3.241 .
H(22) C(9) 3.463 1_545
H(22) C(12) 3.104 1_645
H(22) C(15) 3.247 .
H(22) C(16) 2.212 .
H(22) C(18) 2.114 .
H(22) C(22) 3.414 2_656
H(22) H(2) 3.235 2_657
H(22) H(7) 3.158 2_656
H(22) H(11) 2.534 1_545
H(22) H(17) 2.194 1_645
H(22) H(21) 2.479 .
H(22) H(23) 2.615 .
H(22) H(25) 3.443 2_556
H(22) H(26) 3.266 2_656
H(22) H(27) 2.907 2_656
H(23) Ti(1) 3.103 .
H(23) N(2) 2.173 .
H(23) N(3) 2.934 .
H(23) C(7) 3.591 .
H(23) C(8) 3.082 2_656
H(23) C(15) 3.226 .
H(23) C(16) 3.269 .
H(23) C(17) 2.233 .
H(23) C(19) 3.154 .
H(23) C(21) 3.555 2_656
H(23) C(22) 3.189 2_656
H(23) H(4) 3.041 .
H(23) H(7) 2.863 2_656
H(23) H(8) 3.586 2_656
H(23) H(9) 2.970 .
H(23) H(9) 2.470 2_656
H(23) H(22) 2.615 .
H(23) H(24) 3.296 .
H(23) H(25) 3.319 2_556
H(23) H(27) 3.117 2_656
H(24) Ti(1) 2.889 .
H(24) N(1) 2.969 .
H(24) N(2) 2.950 .
H(24) N(3) 2.190 .
H(24) C(8) 3.102 1_455
H(24) C(11) 3.358 .
H(24) C(18) 3.333 .
H(24) C(19) 3.276 2_556
H(24) C(20) 2.179 .
H(24) C(20) 3.090 2_556
H(24) C(21) 3.274 .
H(24) C(22) 3.244 .
H(24) H(7) 3.349 1_455
H(24) H(8) 2.335 1_455
H(24) H(9) 3.227 1_455
H(24) H(16) 3.266 .
H(24) H(23) 3.296 .
H(24) H(24) 3.050 2_556
H(24) H(25) 2.505 .
H(24) H(25) 2.599 2_556
H(25) N(2) 3.148 2_556
H(25) N(3) 3.188 .
H(25) C(15) 3.260 2_556
H(25) C(16) 3.196 2_556
H(25) C(17) 2.987 2_556
H(25) C(18) 2.933 2_556
H(25) C(19) 2.043 .
H(25) C(19) 3.384 2_556
H(25) C(21) 2.199 .
H(25) C(22) 3.192 .
H(25) H(4) 3.543 2_656
H(25) H(11) 3.523 2_566
H(25) H(22) 3.443 2_556
H(25) H(23) 3.319 2_556
H(25) H(24) 2.505 .
H(25) H(24) 2.599 2_556
H(25) H(26) 2.731 .
H(26) N(3) 3.289 .
H(26) C(6) 3.287 1_554
H(26) C(10) 3.354 2_566
H(26) C(12) 3.485 2_566
H(26) C(19) 3.273 .
H(26) C(20) 2.242 .
H(26) C(22) 2.166 .
H(26) H(1) 3.224 1_554
H(26) H(2) 2.996 1_554
H(26) H(3) 3.093 1_554
H(26) H(4) 2.847 2_656
H(26) H(13) 2.553 2_566
H(26) H(14) 3.473 2_566
H(26) H(17) 3.290 2_566
H(26) H(22) 3.266 2_656
H(26) H(25) 2.731 .
H(26) H(27) 2.672 .
H(27) Ti(1) 3.373 .
H(27) N(3) 2.018 .
H(27) C(3) 3.020 .
H(27) C(4) 2.964 .
H(27) C(8) 2.818 .
H(27) C(9) 2.643 .
H(27) C(11) 3.485 2_566
H(27) C(12) 3.450 2_566
H(27) C(19) 3.126 .
H(27) C(20) 3.214 .
H(27) C(21) 2.163 .
H(27) H(7) 2.234 .
H(27) H(9) 2.932 .
H(27) H(10) 2.603 .
H(27) H(11) 3.543 .
H(27) H(12) 2.153 .
H(27) H(16) 3.012 2_566
H(27) H(17) 2.889 2_566
H(27) H(22) 2.907 2_656
H(27) H(23) 3.117 2_656
H(27) H(26) 2.672 .

loop_
_geom_torsion_atom_site_label_1
_geom_torsion_atom_site_label_2
_geom_torsion_atom_site_label_3
_geom_torsion_atom_site_label_4
_geom_torsion
N(1) Ti(1) N(2) C(15) -41.9(4)
N(1) Ti(1) N(2) C(18) 146.8(3)
N(2) Ti(1) N(1) C(11) -145.5(3)
N(2) Ti(1) N(1) C(14) 47.8(3)
N(1) Ti(1) N(3) C(19) -53.3(2)
N(1) Ti(1) N(3) C(22) 119.6(3)
N(3) Ti(1) N(1) C(11) -39.9(3)
N(3) Ti(1) N(1) C(14) 153.4(3)
N(1) Ti(1) C(1) C(2) 176.64(19)
N(1) Ti(1) C(1) C(5) -68.13(19)
N(1) Ti(1) C(1) C(6) 54.1(2)
C(1) Ti(1) N(1) C(11) 114.0(3)
C(1) Ti(1) N(1) C(14) -52.7(3)
N(1) Ti(1) C(2) C(1) -4.6(2)
N(1) Ti(1) C(2) C(3) -120.89(19)
N(1) Ti(1) C(2) C(7) 116.7(2)
C(2) Ti(1) N(1) C(11) 116.7(3)
C(2) Ti(1) N(1) C(14) -50.0(4)
N(1) Ti(1) C(3) C(2) 98.3(2)
N(1) Ti(1) C(3) C(4) -17.5(2)
N(1) Ti(1) C(3) C(8) -142.3(2)
C(3) Ti(1) N(1) C(11) 65.3(3)
C(3) Ti(1) N(1) C(14) -101.5(3)
N(1) Ti(1) C(4) C(3) 168.60(18)
N(1) Ti(1) C(4) C(5) 52.27(19)
N(1) Ti(1) C(4) C(9) -66.4(2)
C(4) Ti(1) N(1) C(11) 54.9(3)
C(4) Ti(1) N(1) C(14) -111.8(3)
N(1) Ti(1) C(5) C(1) 113.15(19)
N(1) Ti(1) C(5) C(4) -130.82(18)
N(1) Ti(1) C(5) C(10) -7.6(2)
C(5) Ti(1) N(1) C(11) 81.6(3)
C(5) Ti(1) N(1) C(14) -85.1(3)
N(2) Ti(1) N(3) C(19) 52.6(2)
N(2) Ti(1) N(3) C(22) -134.5(3)
N(3) Ti(1) N(2) C(15) -147.3(4)
N(3) Ti(1) N(2) C(18) 41.4(3)
N(2) Ti(1) C(1) C(2) 72.4(2)
N(2) Ti(1) C(1) C(5) -172.40(18)
N(2) Ti(1) C(1) C(6) -50.2(2)
C(1) Ti(1) N(2) C(15) 59.4(4)
C(1) Ti(1) N(2) C(18) -111.9(3)
N(2) Ti(1) C(2) C(1) -109.1(2)
N(2) Ti(1) C(2) C(3) 134.62(18)
N(2) Ti(1) C(2) C(7) 12.2(2)
C(2) Ti(1) N(2) C(15) 92.4(4)
C(2) Ti(1) N(2) C(18) -78.9(3)
N(2) Ti(1) C(3) C(2) -49.5(2)
N(2) Ti(1) C(3) C(4) -165.28(18)
N(2) Ti(1) C(3) C(8) 69.9(2)
C(3) Ti(1) N(2) C(15) 118.1(4)
C(3) Ti(1) N(2) C(18) -53.2(3)
N(2) Ti(1) C(4) C(3) 23.7(2)
N(2) Ti(1) C(4) C(5) -92.6(2)
N(2) Ti(1) C(4) C(9) 148.7(2)
C(4) Ti(1) N(2) C(15) 103.9(4)
C(4) Ti(1) N(2) C(18) -67.4(3)
N(2) Ti(1) C(5) C(1) 10.3(2)
N(2) Ti(1) C(5) C(4) 126.32(18)
N(2) Ti(1) C(5) C(10) -110.4(2)
C(5) Ti(1) N(2) C(15) 53.4(4)
C(5) Ti(1) N(2) C(18) -117.9(3)
N(3) Ti(1) C(1) C(2) -54.7(2)
N(3) Ti(1) C(1) C(5) 60.5(2)
N(3) Ti(1) C(1) C(6) -177.2(2)
C(1) Ti(1) N(3) C(19) 178.72(19)
C(1) Ti(1) N(3) C(22) -8.3(4)
N(3) Ti(1) C(2) C(1) 148.65(19)
N(3) Ti(1) C(2) C(3) 32.4(2)
N(3) Ti(1) C(2) C(7) -90.0(2)
C(2) Ti(1) N(3) C(19) 146.05(19)
C(2) Ti(1) N(3) C(22) -41.0(3)
N(3) Ti(1) C(3) C(2) -152.46(18)
N(3) Ti(1) C(3) C(4) 91.71(19)
N(3) Ti(1) C(3) C(8) -33.1(2)
C(3) Ti(1) N(3) C(19) 163.8(2)
C(3) Ti(1) N(3) C(22) -23.2(3)
N(3) Ti(1) C(4) C(3) -88.54(19)
N(3) Ti(1) C(4) C(5) 155.12(17)
N(3) Ti(1) C(4) C(9) 36.5(2)
C(4) Ti(1) N(3) C(19) -161.5(2)
C(4) Ti(1) N(3) C(22) 11.5(3)
N(3) Ti(1) C(5) C(1) -145.69(18)
N(3) Ti(1) C(5) C(4) -29.7(2)
N(3) Ti(1) C(5) C(10) 93.6(2)
C(5) Ti(1) N(3) C(19) -145.17(19)
C(5) Ti(1) N(3) C(22) 27.8(3)
C(1) Ti(1) C(2) C(3) -116.3(2)
C(1) Ti(1) C(2) C(7) 121.3(3)
C(2) Ti(1) C(1) C(5) 115.2(2)
C(2) Ti(1) C(1) C(6) -122.5(3)
C(1) Ti(1) C(3) C(2) 37.16(17)
C(1) Ti(1) C(3) C(4) -78.7(2)
C(1) Ti(1) C(3) C(8) 156.5(3)
C(3) Ti(1) C(1) C(2) -37.07(18)
C(3) Ti(1) C(1) C(5) 78.2(2)
C(3) Ti(1) C(1) C(6) -159.6(2)
C(1) Ti(1) C(4) C(3) 78.73(19)
C(1) Ti(1) C(4) C(5) -37.60(16)
C(1) Ti(1) C(4) C(9) -156.3(2)
C(4) Ti(1) C(1) C(2) -78.3(2)
C(4) Ti(1) C(1) C(5) 36.92(17)
C(4) Ti(1) C(1) C(6) 159.2(2)
C(1) Ti(1) C(5) C(4) 116.0(2)
C(1) Ti(1) C(5) C(10) -120.7(3)
C(5) Ti(1) C(1) C(2) -115.2(2)
C(5) Ti(1) C(1) C(6) 122.2(3)
C(2) Ti(1) C(3) C(4) -115.8(2)
C(2) Ti(1) C(3) C(8) 119.4(3)
C(3) Ti(1) C(2) C(1) 116.3(2)
C(3) Ti(1) C(2) C(7) -122.4(3)
C(2) Ti(1) C(4) C(3) 37.34(18)
C(2) Ti(1) C(4) C(5) -79.00(18)
C(2) Ti(1) C(4) C(9) 162.4(2)
C(4) Ti(1) C(2) C(1) 78.9(2)
C(4) Ti(1) C(2) C(3) -37.34(17)
C(4) Ti(1) C(2) C(7) -159.7(3)
C(2) Ti(1) C(5) C(1) -37.56(18)
C(2) Ti(1) C(5) C(4) 78.47(18)
C(2) Ti(1) C(5) C(10) -158.3(3)
C(5) Ti(1) C(2) C(1) 37.91(19)
C(5) Ti(1) C(2) C(3) -78.37(19)
C(5) Ti(1) C(2) C(7) 159.3(3)
C(3) Ti(1) C(4) C(5) -116.3(2)
C(3) Ti(1) C(4) C(9) 125.0(3)
C(4) Ti(1) C(3) C(2) 115.8(2)
C(4) Ti(1) C(3) C(8) -124.8(3)
C(3) Ti(1) C(5) C(1) -78.87(19)
C(3) Ti(1) C(5) C(4) 37.16(17)
C(3) Ti(1) C(5) C(10) 160.4(3)
C(5) Ti(1) C(3) C(2) 78.93(19)
C(5) Ti(1) C(3) C(4) -36.90(18)
C(5) Ti(1) C(3) C(8) -161.7(3)
C(4) Ti(1) C(5) C(1) -116.0(2)
C(4) Ti(1) C(5) C(10) 123.2(3)
C(5) Ti(1) C(4) C(3) 116.3(2)
C(5) Ti(1) C(4) C(9) -118.6(3)
Ti(1) N(1) C(11) C(12) -169.5(2)
Ti(1) N(1) C(14) C(13) 169.2(3)
C(11) N(1) C(14) C(13) 0.6(4)
C(14) N(1) C(11) C(12) 0.2(4)
Ti(1) N(2) C(15) C(16) -170.7(3)
Ti(1) N(2) C(18) C(17) 172.1(3)
C(15) N(2) C(18) C(17) -1.2(5)
C(18) N(2) C(15) C(16) 1.8(5)
Ti(1) N(3) C(19) C(20) 175.8(2)
Ti(1) N(3) C(22) C(21) -173.5(2)
C(19) N(3) C(22) C(21) -0.3(3)
C(22) N(3) C(19) C(20) 0.2(3)
Ti(1) C(1) C(2) C(3) 65.1(2)
Ti(1) C(1) C(2) C(7) -120.3(3)
Ti(1) C(1) C(5) C(4) -65.0(2)
Ti(1) C(1) C(5) C(10) 120.2(3)
C(2) C(1) C(5) Ti(1) 65.3(2)
C(2) C(1) C(5) C(4) 0.3(4)
C(2) C(1) C(5) C(10) -174.5(3)
C(5) C(1) C(2) Ti(1) -65.3(2)
C(5) C(1) C(2) C(3) -0.3(4)
C(5) C(1) C(2) C(7) 174.3(3)
C(6) C(1) C(2) Ti(1) 117.3(3)
C(6) C(1) C(2) C(3) -177.6(3)
C(6) C(1) C(2) C(7) -3.0(6)
C(6) C(1) C(5) Ti(1) -117.4(3)
C(6) C(1) C(5) C(4) 177.6(3)
C(6) C(1) C(5) C(10) 2.9(6)
Ti(1) C(2) C(3) C(4) 64.3(2)
Ti(1) C(2) C(3) C(8) -122.9(3)
C(1) C(2) C(3) Ti(1) -64.2(2)
C(1) C(2) C(3) C(4) 0.2(4)
C(1) C(2) C(3) C(8) 172.9(3)
C(7) C(2) C(3) Ti(1) 121.3(3)
C(7) C(2) C(3) C(4) -174.4(3)
C(7) C(2) C(3) C(8) -1.7(6)
Ti(1) C(3) C(4) C(5) 63.7(2)
Ti(1) C(3) C(4) C(9) -121.2(3)
C(2) C(3) C(4) Ti(1) -63.7(2)
C(2) C(3) C(4) C(5) 0.0(3)
C(2) C(3) C(4) C(9) 175.1(3)
C(8) C(3) C(4) Ti(1) 123.9(3)
C(8) C(3) C(4) C(5) -172.4(3)
C(8) C(3) C(4) C(9) 2.7(6)
Ti(1) C(4) C(5) C(1) 63.9(2)
Ti(1) C(4) C(5) C(10) -121.4(3)
C(3) C(4) C(5) Ti(1) -64.1(2)
C(3) C(4) C(5) C(1) -0.2(4)
C(3) C(4) C(5) C(10) 174.5(3)
C(9) C(4) C(5) Ti(1) 120.6(3)
C(9) C(4) C(5) C(1) -175.5(3)
C(9) C(4) C(5) C(10) -0.9(6)
N(1) C(11) C(12) C(13) -0.8(5)
C(11) C(12) C(13) C(14) 1.1(5)
C(12) C(13) C(14) N(1) -1.1(5)
N(2) C(15) C(16) C(17) -1.7(6)
C(15) C(16) C(17) C(18) 0.8(6)
C(16) C(17) C(18) N(2) 0.3(5)
N(3) C(19) C(20) C(21) -0.1(3)
C(19) C(20) C(21) C(22) -0.1(2)
C(20) C(21) C(22) N(3) 0.2(3)
